data_7020956
loop_
_publ_author_name
'Xu, Fei'
'Matsumoto, Kazuhiko'
'Hagiwara, Rika'

_publ_section_title
;
 The first crystallographic example of a face-sharing fluoroaluminate
 anion Al(2)F(9)(3-).
;
_journal_issue 6
_journal_name_full 'Dalton transactions (Cambridge, England : 2003)'
_journal_page_first 1965
_journal_page_last 1968
_journal_paper_doi 10.1039/c2dt32624h
_journal_volume 42
_journal_year 2013
_chemical_formula_moiety
;
3(C22 H43 N2), (Al2 F9), 1.754(C H2 Cl2)
;
_chemical_formula_sum 'C67.75 H132.51 Al2 Cl3.51 F9 N6'
_chemical_formula_weight 1380.67
_chemical_name_common (C18MIm)3(Al2F9)(CH2Cl2)1.754
_chemical_name_systematic
;
?
;
_space_group_IT_number 2
_symmetry_cell_setting triclinic
_symmetry_space_group_name_Hall '-P 1'
_symmetry_space_group_name_H-M 'P -1'
_atom_sites_solution_hydrogens geom
_atom_sites_solution_primary direct
_atom_sites_solution_secondary difmap
_audit_creation_method SHELXL-97
_cell_angle_alpha 96.083(2)
_cell_angle_beta 99.426(2)
_cell_angle_gamma 90.012(2)
_cell_formula_units_Z 2
_cell_length_a 8.8125(6)
_cell_length_b 14.8052(10)
_cell_length_c 30.847(2)
_cell_measurement_reflns_used 18638
_cell_measurement_temperature 173
_cell_measurement_theta_max 55.09
_cell_measurement_theta_min 6.15
_cell_volume 3947.3(5)
_computing_cell_refinement 'RAPID AUTO 2.40 (Rigaku 2006)'
_computing_data_collection 'Rigaku R-AXIS Rapid-II'
_computing_data_reduction 'RAPID AUTO 2.40 (Rigaku 2006)'
_computing_structure_refinement 'SHELXL-97 (Sheldrick, 1997)'
_computing_structure_solution 'SIR92 (Altmare et al., 1994)'
_diffrn_ambient_temperature 173
_diffrn_measured_fraction_theta_full 0.994
_diffrn_measured_fraction_theta_max 0.994
_diffrn_measurement_device_type 'Rigaku R-AXIS RapidII'
_diffrn_measurement_method 'imaging plate'
_diffrn_radiation_monochromator graphite
_diffrn_radiation_source 'fine-focus sealed tube'
_diffrn_radiation_type MoK\a
_diffrn_radiation_wavelength 0.71073
_diffrn_reflns_av_R_equivalents 0.0627
_diffrn_reflns_av_sigmaI/netI 0.0874
_diffrn_reflns_limit_h_max 10
_diffrn_reflns_limit_h_min -10
_diffrn_reflns_limit_k_max 17
_diffrn_reflns_limit_k_min -16
_diffrn_reflns_limit_l_max 35
_diffrn_reflns_limit_l_min -35
_diffrn_reflns_number 28593
_diffrn_reflns_theta_full 24.25
_diffrn_reflns_theta_max 24.25
_diffrn_reflns_theta_min 3.07
_exptl_absorpt_coefficient_mu 0.217
_exptl_absorpt_correction_T_max 1.0000
_exptl_absorpt_correction_T_min 0.3783
_exptl_absorpt_correction_type multi-scan
_exptl_absorpt_process_details 'RAPID AUTO 2.40 (Rigaku 2006)'
_exptl_crystal_colour colorless
_exptl_crystal_density_diffrn 1.162
_exptl_crystal_density_method 'not measured'
_exptl_crystal_description platelet
_exptl_crystal_F_000 1495
_exptl_crystal_size_max 0.40
_exptl_crystal_size_mid 0.30
_exptl_crystal_size_min 0.10
_refine_diff_density_max 0.736
_refine_diff_density_min -0.347
_refine_diff_density_rms 0.059
_refine_ls_extinction_method none
_refine_ls_goodness_of_fit_ref 1.054
_refine_ls_hydrogen_treatment constr
_refine_ls_matrix_type full
_refine_ls_number_parameters 810
_refine_ls_number_reflns 12675
_refine_ls_number_restraints 0
_refine_ls_restrained_S_all 1.054
_refine_ls_R_factor_all 0.1360
_refine_ls_R_factor_gt 0.0702
_refine_ls_shift/su_max 0.002
_refine_ls_shift/su_mean 0.000
_refine_ls_structure_factor_coef Fsqd
_refine_ls_weighting_details 'calc w=1/[\s^2^(Fo^2^)+(0.0974P)^2^+0.0000P] where P=(Fo^2^+2Fc^2^)/3'
_refine_ls_weighting_scheme calc
_refine_ls_wR_factor_gt 0.1752
_refine_ls_wR_factor_ref 0.2097
_reflns_number_gt 6652
_reflns_number_total 12675
_reflns_threshold_expression >2sigma(I)
_cod_data_source_file c2dt32624h.txt
_cod_data_source_block '[C18MIm]3[Al2F9](CH2Cl2)1.754'
_cod_original_sg_symbol_H-M P-1
_cod_database_code 7020956

loop_
_symmetry_equiv_pos_as_xyz
'x, y, z'
'-x, -y, -z'

loop_
_atom_site_label
_atom_site_type_symbol
_atom_site_fract_x
_atom_site_fract_y
_atom_site_fract_z
_atom_site_U_iso_or_equiv
_atom_site_adp_type
_atom_site_occupancy
_atom_site_symmetry_multiplicity
_atom_site_calc_flag
_atom_site_refinement_flags
C76 C 0.6345(5) 1.6878(3) 0.43348(15) 0.0557(13) Uani 1 1 d .
H76A H 0.6480 1.7404 0.4181 0.067 Uiso 1 1 calc R
H76B H 0.7181 1.6469 0.4293 0.067 Uiso 1 1 calc R
C79 C 0.8077(6) 1.7942(3) 0.55308(15) 0.0564(13) Uani 1 1 d .
H79A H 0.7249 1.8359 0.5569 0.068 Uiso 1 1 calc R
H79B H 0.7908 1.7414 0.5679 0.068 Uiso 1 1 calc R
C48 C 0.8601(5) 1.4403(3) 0.53293(16) 0.0553(13) Uani 1 1 d .
H48B H 0.9541 1.4236 0.5218 0.066 Uiso 1 1 calc R
H48A H 0.8324 1.3912 0.5487 0.066 Uiso 1 1 calc R
C17 C 0.9622(5) 1.2086(3) 0.60409(15) 0.0550(12) Uani 1 1 d .
H17A H 0.9944 1.2545 0.5871 0.066 Uiso 1 1 calc R
H17B H 0.8704 1.2302 0.6151 0.066 Uiso 1 1 calc R
C65 C 0.2205(6) 1.4008(3) 0.04235(16) 0.0576(13) Uani 1 1 d .
H65 H 0.1477 1.3546 0.0325 0.069 Uiso 1 1 calc R
C2 C 0.0371(5) 0.7813(3) 0.13723(15) 0.0490(11) Uani 1 1 d .
H2 H 0.1232 0.8024 0.1273 0.059 Uiso 1 1 calc R
C8 C 0.2891(5) 0.8299(3) 0.28762(15) 0.0585(13) Uani 1 1 d .
H8B H 0.2617 0.7792 0.3025 0.070 Uiso 1 1 calc R
H8A H 0.3849 0.8154 0.2770 0.070 Uiso 1 1 calc R
C14 C 0.7599(5) 1.0477(3) 0.50314(15) 0.0516(12) Uani 1 1 d .
H14B H 0.7230 1.0022 0.5195 0.062 Uiso 1 1 calc R
H14A H 0.8526 1.0248 0.4930 0.062 Uiso 1 1 calc R
C9 C 0.3161(5) 0.9128(3) 0.32096(15) 0.0576(13) Uani 1 1 d .
H9B H 0.2207 0.9274 0.3318 0.069 Uiso 1 1 calc R
H9A H 0.3438 0.9637 0.3063 0.069 Uiso 1 1 calc R
C72 C 0.3185(6) 1.5355(3) 0.29262(15) 0.0579(13) Uani 1 1 d .
H72A H 0.3420 1.5888 0.2790 0.070 Uiso 1 1 calc R
H72B H 0.3997 1.4923 0.2892 0.070 Uiso 1 1 calc R
C62 C 0.3263(5) 1.5309(3) 0.07234(14) 0.0439(11) Uani 1 1 d .
H62 H 0.3399 1.5898 0.0863 0.053 Uiso 1 1 calc R
C50 C 1.0172(6) 1.5161(3) 0.60406(16) 0.0598(13) Uani 1 1 d .
H50B H 1.1117 1.5010 0.5929 0.072 Uiso 1 1 calc R
H50A H 0.9904 1.4654 0.6190 0.072 Uiso 1 1 calc R
C34 C 0.4076(5) 1.1440(3) 0.02887(15) 0.0502(12) Uani 1 1 d .
H34 H 0.4525 1.1828 0.0126 0.060 Uiso 1 1 calc R
C47 C 0.7341(5) 1.4491(3) 0.49410(16) 0.0585(13) Uani 1 1 d .
H47B H 0.7620 1.4979 0.4781 0.070 Uiso 1 1 calc R
H47A H 0.6401 1.4660 0.5052 0.070 Uiso 1 1 calc R
C74 C 0.4745(5) 1.6104(3) 0.36365(15) 0.0559(13) Uani 1 1 d .
H74B H 0.5581 1.5693 0.3597 0.067 Uiso 1 1 calc R
H74A H 0.4894 1.6631 0.3486 0.067 Uiso 1 1 calc R
C46 C 0.7025(5) 1.3638(3) 0.46214(16) 0.0572(13) Uani 1 1 d .
H46A H 0.6746 1.3151 0.4782 0.069 Uiso 1 1 calc R
H46B H 0.7969 1.3468 0.4513 0.069 Uiso 1 1 calc R
C45 C 0.5759(5) 1.3713(3) 0.42255(16) 0.0600(13) Uani 1 1 d .
H45A H 0.4810 1.3867 0.4334 0.072 Uiso 1 1 calc R
H45B H 0.6025 1.4210 0.4069 0.072 Uiso 1 1 calc R
C10 C 0.4406(5) 0.9017(3) 0.36003(15) 0.0563(12) Uani 1 1 d .
H10B H 0.4088 0.8537 0.3759 0.068 Uiso 1 1 calc R
H10A H 0.5335 0.8822 0.3490 0.068 Uiso 1 1 calc R
C5 C -0.1148(5) 0.7317(3) 0.17923(15) 0.0498(12) Uani 1 1 d .
H5 H -0.1498 0.7120 0.2035 0.060 Uiso 1 1 calc R
C44 C 0.5472(6) 1.2872(3) 0.39016(16) 0.0583(13) Uani 1 1 d .
H44B H 0.6433 1.2704 0.3802 0.070 Uiso 1 1 calc R
H44A H 0.5166 1.2381 0.4055 0.070 Uiso 1 1 calc R
C22 C 1.4244(5) 1.3625(3) 0.77946(15) 0.0526(12) Uani 1 1 d .
H22B H 1.4002 1.3134 0.7958 0.063 Uiso 1 1 calc R
H22A H 1.5202 1.3483 0.7688 0.063 Uiso 1 1 calc R
C37 C 0.0755(5) 1.1098(4) 0.11611(15) 0.0604(13) Uani 1 1 d .
H37B H 0.0823 1.1728 0.1105 0.072 Uiso 1 1 calc R
H37A H -0.0277 1.0987 0.1217 0.072 Uiso 1 1 calc R
C19 C 1.1291(5) 1.2877(3) 0.67265(15) 0.0556(12) Uani 1 1 d .
H19A H 1.1570 1.3331 0.6548 0.067 Uiso 1 1 calc R
H19B H 1.0388 1.3089 0.6847 0.067 Uiso 1 1 calc R
C73 C 0.3243(5) 1.5633(3) 0.34145(15) 0.0553(13) Uani 1 1 d .
H73B H 0.3095 1.5096 0.3559 0.066 Uiso 1 1 calc R
H73A H 0.2400 1.6038 0.3454 0.066 Uiso 1 1 calc R
C38 C 0.1884(5) 1.0957(3) 0.15705(16) 0.0587(13) Uani 1 1 d .
H38B H 0.2919 1.1019 0.1507 0.070 Uiso 1 1 calc R
H38A H 0.1756 1.0342 0.1641 0.070 Uiso 1 1 calc R
C51 C 1.0481(6) 1.5984(3) 0.63763(16) 0.0615(14) Uani 1 1 d .
H51A H 0.9535 1.6144 0.6486 0.074 Uiso 1 1 calc R
H51B H 1.0776 1.6490 0.6230 0.074 Uiso 1 1 calc R
C49 C 0.8921(5) 1.5255(3) 0.56532(16) 0.0579(13) Uani 1 1 d .
H49B H 0.9204 1.5746 0.5496 0.070 Uiso 1 1 calc R
H49A H 0.7980 1.5424 0.5764 0.070 Uiso 1 1 calc R
C36 C 0.1007(5) 1.0490(3) 0.07467(16) 0.0571(13) Uani 1 1 d .
H36A H 0.1057 0.9862 0.0810 0.068 Uiso 1 1 calc R
H36B H 0.0140 1.0542 0.0513 0.068 Uiso 1 1 calc R
C23 C 1.4455(6) 1.4500(4) 0.81022(17) 0.0742(16) Uani 1 1 d .
H23A H 1.4671 1.4991 0.7940 0.111 Uiso 1 1 calc R
H23C H 1.5297 1.4441 0.8337 0.111 Uiso 1 1 calc R
H23B H 1.3531 1.4623 0.8224 0.111 Uiso 1 1 calc R
C84 C 0.5986(5) 1.5059(3) 0.06398(16) 0.0589(13) Uani 1 1 d .
H84A H 0.6061 1.5703 0.0630 0.088 Uiso 1 1 calc R
H84B H 0.6442 1.4750 0.0405 0.088 Uiso 1 1 calc R
H84C H 0.6517 1.4905 0.0919 0.088 Uiso 1 1 calc R
C40 C 0.2873(6) 1.1506(4) 0.23742(17) 0.0676(14) Uani 1 1 d .
H40B H 0.3886 1.1471 0.2290 0.081 Uiso 1 1 calc R
H40A H 0.2668 1.0934 0.2482 0.081 Uiso 1 1 calc R
C6 C 0.1637(5) 0.7597(3) 0.21327(15) 0.0563(12) Uani 1 1 d .
H6A H 0.2580 0.7613 0.2009 0.068 Uiso 1 1 calc R
H6B H 0.1624 0.7039 0.2271 0.068 Uiso 1 1 calc R
C69 C 0.0305(6) 1.4442(4) 0.18856(18) 0.0796(17) Uani 1 1 d .
H69A H -0.0506 1.4855 0.1947 0.095 Uiso 1 1 calc R
H69B H 0.0027 1.3848 0.1956 0.095 Uiso 1 1 calc R
C78 C 0.7985(5) 1.7643(3) 0.50420(15) 0.0566(13) Uani 1 1 d .
H78A H 0.8148 1.8170 0.4892 0.068 Uiso 1 1 calc R
H78B H 0.8810 1.7225 0.5003 0.068 Uiso 1 1 calc R
C71 C 0.1709(6) 1.4942(4) 0.26737(17) 0.0682(15) Uani 1 1 d .
H71A H 0.0875 1.5349 0.2720 0.082 Uiso 1 1 calc R
H71B H 0.1508 1.4377 0.2789 0.082 Uiso 1 1 calc R
C77 C 0.6472(6) 1.7188(3) 0.48251(15) 0.0579(13) Uani 1 1 d .
H77A H 0.5650 1.7609 0.4866 0.069 Uiso 1 1 calc R
H77B H 0.6309 1.6665 0.4977 0.069 Uiso 1 1 calc R
C4 C -0.1999(5) 0.7393(3) 0.13977(14) 0.0468(11) Uani 1 1 d .
H4 H -0.3047 0.7266 0.1316 0.056 Uiso 1 1 calc R
C7 C 0.1650(5) 0.8390(3) 0.24803(15) 0.0560(12) Uani 1 1 d .
H7B H 0.0654 0.8427 0.2576 0.067 Uiso 1 1 calc R
H7A H 0.1826 0.8946 0.2355 0.067 Uiso 1 1 calc R
C54 C 0.6432(4) 1.0535(3) 0.05559(16) 0.0531(12) Uani 1 1 d .
H54B H 0.7033 1.0981 0.0762 0.080 Uiso 1 1 calc R
H54C H 0.6751 1.0527 0.0273 0.080 Uiso 1 1 calc R
H54A H 0.6581 0.9947 0.0659 0.080 Uiso 1 1 calc R
C41 C 0.2904(6) 1.2259(4) 0.27487(17) 0.0671(14) Uani 1 1 d .
H41A H 0.1887 1.2299 0.2831 0.081 Uiso 1 1 calc R
H41B H 0.3124 1.2830 0.2642 0.081 Uiso 1 1 calc R
C42 C 0.4066(6) 1.2143(3) 0.31596(16) 0.0621(13) Uani 1 1 d .
H42A H 0.3748 1.1626 0.3294 0.074 Uiso 1 1 calc R
H42B H 0.5053 1.2004 0.3071 0.074 Uiso 1 1 calc R
C39 C 0.1710(6) 1.1611(4) 0.19696(16) 0.0635(14) Uani 1 1 d .
H39B H 0.1787 1.2227 0.1893 0.076 Uiso 1 1 calc R
H39A H 0.0689 1.1529 0.2040 0.076 Uiso 1 1 calc R
C82 C 1.1157(7) 1.9130(4) 0.64687(19) 0.0846(18) Uani 1 1 d .
H82A H 1.1330 1.9664 0.6325 0.102 Uiso 1 1 calc R
H82B H 1.1985 1.8714 0.6429 0.102 Uiso 1 1 calc R
C43 C 0.4272(6) 1.2955(3) 0.35026(16) 0.0616(13) Uani 1 1 d .
H43B H 0.4534 1.3479 0.3363 0.074 Uiso 1 1 calc R
H43A H 0.3294 1.3075 0.3601 0.074 Uiso 1 1 calc R
C32 C 0.3774(5) 1.0344(3) 0.06974(14) 0.0448(11) Uani 1 1 d .
H32 H 0.3969 0.9859 0.0866 0.054 Uiso 1 1 calc R
C53 C 1.2004(7) 1.6665(4) 0.7103(2) 0.0912(19) Uani 1 1 d .
H53B H 1.2333 1.7174 0.6971 0.137 Uiso 1 1 calc R
H53A H 1.2789 1.6529 0.7341 0.137 Uiso 1 1 calc R
H53C H 1.1072 1.6812 0.7216 0.137 Uiso 1 1 calc R
C70 C 0.1724(6) 1.4749(4) 0.21734(18) 0.0765(16) Uani 1 1 d .
H70A H 0.2065 1.5301 0.2072 0.092 Uiso 1 1 calc R
H70B H 0.2495 1.4295 0.2132 0.092 Uiso 1 1 calc R
C64 C 0.3702(6) 1.3976(3) 0.03940(16) 0.0600(13) Uani 1 1 d .
H64 H 0.4199 1.3490 0.0265 0.072 Uiso 1 1 calc R
C52 C 1.1721(6) 1.5860(4) 0.67646(17) 0.0681(15) Uani 1 1 d .
H52A H 1.1439 1.5344 0.6906 0.082 Uiso 1 1 calc R
H52B H 1.2673 1.5715 0.6655 0.082 Uiso 1 1 calc R
C24 C -0.1429(6) 0.7859(4) 0.06712(15) 0.0711(16) Uani 1 1 d .
H24B H -0.1992 0.8412 0.0651 0.107 Uiso 1 1 calc R
H24C H -0.2053 0.7362 0.0511 0.107 Uiso 1 1 calc R
H24A H -0.0507 0.7910 0.0547 0.107 Uiso 1 1 calc R
C68 C 0.0379(6) 1.4382(4) 0.13978(17) 0.0755(17) Uani 1 1 d .
H68B H -0.0499 1.4023 0.1239 0.091 Uiso 1 1 calc R
H68A H 0.1299 1.4057 0.1346 0.091 Uiso 1 1 calc R
C67 C 0.0394(5) 1.5285(3) 0.12042(16) 0.0592(13) Uani 1 1 d .
H67B H -0.0529 1.5610 0.1254 0.071 Uiso 1 1 calc R
H67A H 0.1270 1.5646 0.1363 0.071 Uiso 1 1 calc R
C91 C 0.6176(6) 0.9540(4) 0.17770(18) 0.0737(17) Uani 0.944(4) 1 d P
H91A H 0.5664 1.0105 0.1721 0.088 Uiso 0.944(4) 1 calc PR
H91B H 0.5853 0.9101 0.1522 0.088 Uiso 0.944(4) 1 calc PR
C83 C 1.1236(8) 1.9412(5) 0.6959(2) 0.107(2) Uani 1 1 d .
H83A H 1.0465 1.9856 0.7003 0.161 Uiso 1 1 calc R
H83C H 1.2235 1.9670 0.7080 0.161 Uiso 1 1 calc R
H83B H 1.1057 1.8891 0.7105 0.161 Uiso 1 1 calc R
C92 C 0.6338(10) 1.2891(6) 0.1442(2) 0.102(3) Uani 0.810(4) 1 d P
H92B H 0.6478 1.2810 0.1135 0.123 Uiso 0.810(4) 1 calc PR
H92A H 0.6902 1.3437 0.1581 0.123 Uiso 0.810(4) 1 calc PR
C35 C 0.2600(5) 1.1431(3) 0.03470(15) 0.0504(12) Uani 1 1 d .
H35 H 0.1842 1.1823 0.0238 0.060 Uiso 1 1 calc R
C66 C 0.0475(5) 1.5205(3) 0.07157(14) 0.0483(11) Uani 1 1 d .
H66B H -0.0350 1.4806 0.0556 0.058 Uiso 1 1 calc R
H66A H 0.0331 1.5798 0.0610 0.058 Uiso 1 1 calc R
C80 C 0.9573(6) 1.8394(3) 0.57529(16) 0.0612(13) Uani 1 1 d .
H80A H 0.9737 1.8926 0.5606 0.073 Uiso 1 1 calc R
H80B H 1.0402 1.7979 0.5712 0.073 Uiso 1 1 calc R
C81 C 0.9668(6) 1.8685(3) 0.62427(16) 0.0648(14) Uani 1 1 d .
H81A H 0.8842 1.9102 0.6282 0.078 Uiso 1 1 calc R
H81B H 0.9494 1.8153 0.6388 0.078 Uiso 1 1 calc R
C75 C 0.4854(5) 1.6406(3) 0.41233(15) 0.0560(12) Uani 1 1 d .
H75A H 0.4016 1.6814 0.4164 0.067 Uiso 1 1 calc R
H75B H 0.4717 1.5879 0.4275 0.067 Uiso 1 1 calc R
C21 C 1.2976(5) 1.3685(3) 0.74032(14) 0.0485(11) Uani 1 1 d .
H21A H 1.3272 1.4139 0.7227 0.058 Uiso 1 1 calc R
H21B H 1.2051 1.3892 0.7513 0.058 Uiso 1 1 calc R
C20 C 1.2601(5) 1.2801(3) 0.71066(14) 0.0493(11) Uani 1 1 d .
H20A H 1.2333 1.2340 0.7283 0.059 Uiso 1 1 calc R
H20B H 1.3513 1.2603 0.6987 0.059 Uiso 1 1 calc R
C18 C 1.0873(5) 1.1995(3) 0.64302(15) 0.0546(12) Uani 1 1 d .
H18A H 1.1787 1.1767 0.6321 0.066 Uiso 1 1 calc R
H18B H 1.0543 1.1549 0.6606 0.066 Uiso 1 1 calc R
C16 C 0.9212(5) 1.1224(3) 0.57349(15) 0.0525(12) Uani 1 1 d .
H16A H 1.0136 1.0995 0.5632 0.063 Uiso 1 1 calc R
H16B H 0.8851 1.0771 0.5901 0.063 Uiso 1 1 calc R
C15 C 0.8007(5) 1.1335(3) 0.53409(15) 0.0565(13) Uani 1 1 d .
H15A H 0.8366 1.1791 0.5176 0.068 Uiso 1 1 calc R
H15B H 0.7082 1.1560 0.5444 0.068 Uiso 1 1 calc R
C13 C 0.6393(5) 1.0593(3) 0.46310(15) 0.0558(12) Uani 1 1 d .
H13A H 0.6758 1.1053 0.4469 0.067 Uiso 1 1 calc R
H13B H 0.5463 1.0816 0.4732 0.067 Uiso 1 1 calc R
C12 C 0.5991(5) 0.9736(3) 0.43166(15) 0.0538(12) Uani 1 1 d .
H12A H 0.6918 0.9515 0.4213 0.065 Uiso 1 1 calc R
H12B H 0.5630 0.9275 0.4478 0.065 Uiso 1 1 calc R
C11 C 0.4785(5) 0.9858(3) 0.39222(15) 0.0560(12) Uani 1 1 d .
H11A H 0.5133 1.0333 0.3766 0.067 Uiso 1 1 calc R
H11B H 0.3850 1.0064 0.4026 0.067 Uiso 1 1 calc R
N3 N -0.1023(4) 0.7695(2) 0.11372(11) 0.0472(9) Uani 1 1 d .
N1 N 0.0336(4) 0.7580(2) 0.17758(12) 0.0472(9) Uani 1 1 d .
N31 N 0.2412(4) 1.0737(2) 0.05972(12) 0.0467(9) Uani 1 1 d .
N33 N 0.4799(4) 1.0765(2) 0.05158(11) 0.0434(9) Uani 1 1 d .
N61 N 0.1947(4) 1.4848(2) 0.06262(11) 0.0440(9) Uani 1 1 d .
N63 N 0.4371(4) 1.4784(2) 0.05873(12) 0.0476(9) Uani 1 1 d .
F9 F 0.2980(3) 0.86979(15) 0.11197(8) 0.0472(6) Uani 1 1 d .
F6 F 0.2910(2) 0.84074(15) 0.02578(7) 0.0452(6) Uani 1 1 d .
F5 F 0.4301(2) 0.70707(15) 0.03179(7) 0.0443(6) Uani 1 1 d .
F3 F 0.2990(3) 0.73422(17) -0.04849(8) 0.0536(7) Uani 1 1 d .
F2 F 0.0385(3) 0.75771(17) -0.01733(8) 0.0537(7) Uani 1 1 d .
F1 F 0.1885(3) 0.60722(15) -0.00925(8) 0.0502(6) Uani 1 1 d .
F7 F 0.4473(3) 0.71795(16) 0.11764(8) 0.0494(6) Uani 1 1 d .
F8 F 0.5518(2) 0.85365(15) 0.08203(8) 0.0472(6) Uani 1 1 d .
F4 F 0.1974(2) 0.72370(15) 0.05987(7) 0.0421(6) Uani 1 1 d .
Al1 Al 0.22364(14) 0.72281(9) -0.00103(4) 0.0429(3) Uani 1 1 d .
Al2 Al 0.38272(14) 0.79019(8) 0.07761(4) 0.0402(3) Uani 1 1 d .
Cl1 Cl 0.81647(18) 0.97191(10) 0.18379(5) 0.0798(6) Uani 0.944(4) 1 d P
Cl2 Cl 0.5602(2) 0.91508(13) 0.22344(6) 0.0979(7) Uani 0.944(4) 1 d P
Cl4 Cl 0.4410(2) 1.30448(16) 0.14620(8) 0.1041(9) Uani 0.810(4) 1 d P
Cl3 Cl 0.7087(3) 1.20119(17) 0.16884(8) 0.1225(11) Uani 0.810(4) 1 d P

loop_
_atom_site_aniso_label
_atom_site_aniso_U_11
_atom_site_aniso_U_22
_atom_site_aniso_U_33
_atom_site_aniso_U_23
_atom_site_aniso_U_13
_atom_site_aniso_U_12
C76 0.064(3) 0.053(3) 0.053(3) 0.009(2) 0.016(3) 0.006(2)
C79 0.066(3) 0.050(3) 0.056(3) 0.003(2) 0.019(3) 0.008(2)
C48 0.057(3) 0.052(3) 0.062(3) 0.016(3) 0.018(3) 0.006(2)
C17 0.054(3) 0.051(3) 0.056(3) -0.001(2) 0.001(2) 0.004(2)
C65 0.065(3) 0.044(3) 0.065(3) 0.001(2) 0.016(3) -0.005(2)
C2 0.039(3) 0.060(3) 0.048(3) 0.002(2) 0.012(2) -0.004(2)
C8 0.055(3) 0.064(3) 0.052(3) 0.000(3) -0.002(2) 0.001(2)
C14 0.050(3) 0.050(3) 0.053(3) 0.002(2) 0.006(2) 0.004(2)
C9 0.054(3) 0.063(3) 0.053(3) 0.002(3) 0.003(2) 0.005(2)
C72 0.064(3) 0.057(3) 0.054(3) 0.010(3) 0.012(3) 0.001(3)
C62 0.050(3) 0.036(2) 0.046(3) 0.004(2) 0.007(2) 0.004(2)
C50 0.064(3) 0.060(3) 0.061(3) 0.015(3) 0.019(3) 0.010(3)
C34 0.049(3) 0.048(3) 0.057(3) 0.018(2) 0.009(2) 0.001(2)
C47 0.060(3) 0.058(3) 0.063(3) 0.016(3) 0.021(3) 0.006(2)
C74 0.057(3) 0.062(3) 0.052(3) 0.010(2) 0.015(3) 0.002(2)
C46 0.055(3) 0.054(3) 0.065(3) 0.011(3) 0.015(3) 0.004(2)
C45 0.057(3) 0.062(3) 0.066(3) 0.013(3) 0.020(3) 0.012(3)
C10 0.055(3) 0.057(3) 0.052(3) 0.001(2) -0.002(2) 0.004(2)
C5 0.044(3) 0.053(3) 0.054(3) 0.010(2) 0.013(2) -0.005(2)
C44 0.060(3) 0.055(3) 0.062(3) 0.007(3) 0.014(3) 0.008(2)
C22 0.046(3) 0.061(3) 0.051(3) 0.014(2) 0.004(2) -0.007(2)
C37 0.047(3) 0.077(4) 0.061(3) 0.013(3) 0.016(3) 0.000(2)
C19 0.057(3) 0.053(3) 0.054(3) 0.004(2) 0.005(2) 0.003(2)
C73 0.058(3) 0.059(3) 0.052(3) 0.010(2) 0.017(3) 0.005(2)
C38 0.054(3) 0.063(3) 0.060(3) 0.012(3) 0.009(3) 0.006(2)
C51 0.059(3) 0.066(3) 0.064(3) 0.015(3) 0.019(3) 0.008(3)
C49 0.061(3) 0.058(3) 0.062(3) 0.013(3) 0.026(3) 0.010(3)
C36 0.045(3) 0.065(3) 0.065(3) 0.008(3) 0.018(2) -0.001(2)
C23 0.070(4) 0.082(4) 0.062(4) -0.006(3) -0.002(3) -0.017(3)
C84 0.049(3) 0.063(3) 0.068(3) 0.010(3) 0.017(3) 0.000(2)
C40 0.069(4) 0.072(4) 0.062(3) 0.013(3) 0.008(3) 0.002(3)
C6 0.044(3) 0.066(3) 0.054(3) 0.001(3) 0.000(2) 0.002(2)
C69 0.070(4) 0.096(5) 0.077(4) 0.016(3) 0.024(3) 0.007(3)
C78 0.057(3) 0.051(3) 0.063(3) 0.011(3) 0.010(3) 0.003(2)
C71 0.059(3) 0.074(4) 0.071(4) -0.001(3) 0.013(3) 0.005(3)
C77 0.067(3) 0.051(3) 0.060(3) 0.010(3) 0.019(3) 0.007(3)
C4 0.036(2) 0.055(3) 0.050(3) 0.006(2) 0.010(2) -0.002(2)
C7 0.047(3) 0.065(3) 0.053(3) 0.001(3) 0.002(2) 0.003(2)
C54 0.037(3) 0.056(3) 0.068(3) 0.013(3) 0.009(2) 0.004(2)
C41 0.060(3) 0.073(4) 0.067(4) 0.011(3) 0.005(3) 0.009(3)
C42 0.062(3) 0.062(3) 0.061(3) 0.005(3) 0.010(3) 0.004(3)
C39 0.056(3) 0.071(4) 0.066(3) 0.014(3) 0.015(3) 0.011(3)
C82 0.089(4) 0.077(4) 0.079(4) -0.001(3) -0.006(4) 0.008(3)
C43 0.062(3) 0.063(3) 0.061(3) 0.013(3) 0.011(3) 0.006(3)
C32 0.045(3) 0.043(3) 0.047(3) 0.006(2) 0.008(2) -0.003(2)
C53 0.090(5) 0.096(5) 0.082(4) -0.001(4) 0.004(4) -0.009(4)
C70 0.063(4) 0.088(4) 0.073(4) -0.021(3) 0.015(3) -0.006(3)
C64 0.071(4) 0.045(3) 0.066(3) -0.001(3) 0.022(3) -0.002(3)
C52 0.062(3) 0.074(4) 0.071(4) 0.012(3) 0.013(3) 0.008(3)
C24 0.063(3) 0.111(5) 0.043(3) 0.023(3) 0.010(3) 0.020(3)
C68 0.077(4) 0.092(4) 0.067(4) 0.023(3) 0.030(3) 0.025(3)
C67 0.045(3) 0.065(3) 0.066(3) -0.003(3) 0.011(2) 0.010(2)
C91 0.071(4) 0.086(4) 0.061(4) 0.004(3) 0.005(3) 0.012(3)
C83 0.125(6) 0.104(5) 0.078(5) -0.019(4) -0.012(4) 0.015(4)
C92 0.142(8) 0.109(7) 0.062(5) -0.007(4) 0.047(5) 0.033(6)
C35 0.051(3) 0.048(3) 0.055(3) 0.016(2) 0.011(2) 0.008(2)
C66 0.039(2) 0.047(3) 0.058(3) 0.004(2) 0.004(2) -0.002(2)
C80 0.062(3) 0.057(3) 0.064(3) 0.007(3) 0.009(3) 0.008(3)
C81 0.071(4) 0.059(3) 0.061(3) 0.000(3) 0.003(3) 0.013(3)
C75 0.057(3) 0.057(3) 0.056(3) 0.010(2) 0.014(3) 0.005(2)
C21 0.050(3) 0.047(3) 0.050(3) 0.007(2) 0.012(2) -0.002(2)
C20 0.045(3) 0.055(3) 0.049(3) 0.009(2) 0.007(2) 0.000(2)
C18 0.052(3) 0.056(3) 0.056(3) 0.007(2) 0.007(2) 0.004(2)
C16 0.051(3) 0.049(3) 0.054(3) 0.001(2) 0.002(2) 0.001(2)
C15 0.054(3) 0.056(3) 0.056(3) 0.004(3) 0.002(2) 0.005(2)
C13 0.056(3) 0.053(3) 0.055(3) 0.004(2) 0.002(2) 0.004(2)
C12 0.055(3) 0.051(3) 0.052(3) 0.003(2) 0.000(2) 0.002(2)
C11 0.050(3) 0.059(3) 0.055(3) -0.001(2) 0.001(2) 0.005(2)
N3 0.041(2) 0.060(2) 0.042(2) 0.0041(19) 0.0102(18) 0.0037(18)
N1 0.038(2) 0.058(2) 0.046(2) 0.0056(19) 0.0097(18) -0.0014(17)
N31 0.043(2) 0.048(2) 0.050(2) 0.0101(19) 0.0099(18) 0.0018(17)
N33 0.037(2) 0.043(2) 0.051(2) 0.0086(18) 0.0084(17) 0.0021(16)
N61 0.047(2) 0.034(2) 0.051(2) 0.0042(17) 0.0088(19) -0.0026(17)
N63 0.049(2) 0.040(2) 0.056(2) 0.0075(19) 0.0133(19) 0.0029(18)
F9 0.0474(14) 0.0451(14) 0.0520(15) 0.0013(12) 0.0192(12) -0.0024(11)
F6 0.0440(14) 0.0413(14) 0.0510(15) 0.0090(11) 0.0072(12) -0.0022(11)
F5 0.0376(13) 0.0450(14) 0.0508(15) 0.0022(11) 0.0110(11) -0.0004(10)
F3 0.0531(15) 0.0603(17) 0.0488(15) 0.0056(13) 0.0131(13) -0.0083(12)
F2 0.0397(14) 0.0619(17) 0.0599(16) 0.0107(13) 0.0062(12) 0.0050(12)
F1 0.0523(15) 0.0441(15) 0.0523(15) 0.0042(12) 0.0038(12) -0.0072(11)
F7 0.0484(14) 0.0476(15) 0.0507(15) 0.0116(12) -0.0008(12) -0.0040(11)
F8 0.0357(13) 0.0463(15) 0.0598(16) 0.0051(12) 0.0090(12) -0.0062(11)
F4 0.0349(13) 0.0431(14) 0.0473(14) 0.0014(11) 0.0059(11) -0.0039(10)
Al1 0.0374(7) 0.0444(8) 0.0475(8) 0.0079(6) 0.0070(6) -0.0014(6)
Al2 0.0357(7) 0.0399(8) 0.0453(8) 0.0064(6) 0.0067(6) -0.0025(6)
Cl1 0.0728(10) 0.0725(11) 0.0911(12) 0.0023(9) 0.0088(9) -0.0013(8)
Cl2 0.1017(14) 0.1145(15) 0.0781(12) 0.0236(10) 0.0081(10) -0.0252(11)
Cl4 0.0810(15) 0.1131(18) 0.1220(19) 0.0226(14) 0.0214(13) 0.0120(12)
Cl3 0.154(2) 0.123(2) 0.0917(16) 0.0129(14) 0.0239(15) 0.0601(17)

loop_
_atom_type_symbol
_atom_type_description
_atom_type_scat_dispersion_real
_atom_type_scat_dispersion_imag
_atom_type_scat_source
C C 0.0033 0.0016 'International Tables Vol C Tables 4.2.6.8 and 6.1.1.4'
H H 0.0000 0.0000 'International Tables Vol C Tables 4.2.6.8 and 6.1.1.4'
N N 0.0061 0.0033 'International Tables Vol C Tables 4.2.6.8 and 6.1.1.4'
F F 0.0171 0.0103 'International Tables Vol C Tables 4.2.6.8 and 6.1.1.4'
Al Al 0.0645 0.0514 'International Tables Vol C Tables 4.2.6.8 and 6.1.1.4'
Cl Cl 0.1484 0.1585 'International Tables Vol C Tables 4.2.6.8 and 6.1.1.4'

loop_
_geom_angle_atom_site_label_1
_geom_angle_atom_site_label_2
_geom_angle_atom_site_label_3
_geom_angle
C75 C76 C77 115.2(4)
C75 C76 H76A 108.5
C77 C76 H76A 108.5
C75 C76 H76B 108.5
C77 C76 H76B 108.5
H76A C76 H76B 107.5
C80 C79 C78 115.0(4)
C80 C79 H79A 108.5
C78 C79 H79A 108.5
C80 C79 H79B 108.5
C78 C79 H79B 108.5
H79A C79 H79B 107.5
C47 C48 C49 114.8(4)
C47 C48 H48B 108.6
C49 C48 H48B 108.6
C47 C48 H48A 108.6
C49 C48 H48A 108.6
H48B C48 H48A 107.5
C18 C17 C16 115.2(4)
C18 C17 H17A 108.5
C16 C17 H17A 108.5
C18 C17 H17B 108.5
C16 C17 H17B 108.5
H17A C17 H17B 107.5
C64 C65 N61 107.2(4)
C64 C65 H65 126.4
N61 C65 H65 126.4
N3 C2 N1 108.6(4)
N3 C2 H2 125.7
N1 C2 H2 125.7
C9 C8 C7 115.3(4)
C9 C8 H8B 108.5
C7 C8 H8B 108.5
C9 C8 H8A 108.5
C7 C8 H8A 108.5
H8B C8 H8A 107.5
C15 C14 C13 114.6(4)
C15 C14 H14B 108.6
C13 C14 H14B 108.6
C15 C14 H14A 108.6
C13 C14 H14A 108.6
H14B C14 H14A 107.6
C8 C9 C10 114.0(4)
C8 C9 H9B 108.8
C10 C9 H9B 108.8
C8 C9 H9A 108.8
C10 C9 H9A 108.8
H9B C9 H9A 107.6
C71 C72 C73 117.1(4)
C71 C72 H72A 108.0
C73 C72 H72A 108.0
C71 C72 H72B 108.0
C73 C72 H72B 108.0
H72A C72 H72B 107.3
N61 C62 N63 108.6(4)
N61 C62 H62 125.7
N63 C62 H62 125.7
C49 C50 C51 115.8(4)
C49 C50 H50B 108.3
C51 C50 H50B 108.3
C49 C50 H50A 108.3
C51 C50 H50A 108.3
H50B C50 H50A 107.4
C35 C34 N33 106.9(4)
C35 C34 H34 126.5
N33 C34 H34 126.5
C48 C47 C46 114.4(4)
C48 C47 H47B 108.7
C46 C47 H47B 108.7
C48 C47 H47A 108.7
C46 C47 H47A 108.7
H47B C47 H47A 107.6
C75 C74 C73 115.6(4)
C75 C74 H74B 108.4
C73 C74 H74B 108.4
C75 C74 H74A 108.4
C73 C74 H74A 108.4
H74B C74 H74A 107.5
C47 C46 C45 115.2(4)
C47 C46 H46A 108.5
C45 C46 H46A 108.5
C47 C46 H46B 108.5
C45 C46 H46B 108.5
H46A C46 H46B 107.5
C44 C45 C46 115.3(4)
C44 C45 H45A 108.5
C46 C45 H45A 108.5
C44 C45 H45B 108.5
C46 C45 H45B 108.5
H45A C45 H45B 107.5
C11 C10 C9 115.2(4)
C11 C10 H10B 108.5
C9 C10 H10B 108.5
C11 C10 H10A 108.5
C9 C10 H10A 108.5
H10B C10 H10A 107.5
C4 C5 N1 108.1(4)
C4 C5 H5 126.0
N1 C5 H5 126.0
C43 C44 C45 115.4(4)
C43 C44 H44B 108.4
C45 C44 H44B 108.4
C43 C44 H44A 108.4
C45 C44 H44A 108.4
H44B C44 H44A 107.5
C23 C22 C21 112.3(4)
C23 C22 H22B 109.1
C21 C22 H22B 109.1
C23 C22 H22A 109.1
C21 C22 H22A 109.1
H22B C22 H22A 107.9
C38 C37 C36 114.3(4)
C38 C37 H37B 108.7
C36 C37 H37B 108.7
C38 C37 H37A 108.7
C36 C37 H37A 108.7
H37B C37 H37A 107.6
C20 C19 C18 114.5(4)
C20 C19 H19A 108.6
C18 C19 H19A 108.6
C20 C19 H19B 108.6
C18 C19 H19B 108.6
H19A C19 H19B 107.6
C72 C73 C74 113.4(4)
C72 C73 H73B 108.9
C74 C73 H73B 108.9
C72 C73 H73A 108.9
C74 C73 H73A 108.9
H73B C73 H73A 107.7
C37 C38 C39 114.0(4)
C37 C38 H38B 108.7
C39 C38 H38B 108.7
C37 C38 H38A 108.7
C39 C38 H38A 108.7
H38B C38 H38A 107.6
C50 C51 C52 114.4(4)
C50 C51 H51A 108.7
C52 C51 H51A 108.7
C50 C51 H51B 108.7
C52 C51 H51B 108.7
H51A C51 H51B 107.6
C50 C49 C48 114.5(4)
C50 C49 H49B 108.6
C48 C49 H49B 108.6
C50 C49 H49A 108.6
C48 C49 H49A 108.6
H49B C49 H49A 107.6
N31 C36 C37 111.6(4)
N31 C36 H36A 109.3
C37 C36 H36A 109.3
N31 C36 H36B 109.3
C37 C36 H36B 109.3
H36A C36 H36B 108.0
C22 C23 H23A 109.5
C22 C23 H23C 109.5
H23A C23 H23C 109.5
C22 C23 H23B 109.5
H23A C23 H23B 109.5
H23C C23 H23B 109.5
N63 C84 H84A 109.5
N63 C84 H84B 109.5
H84A C84 H84B 109.5
N63 C84 H84C 109.5
H84A C84 H84C 109.5
H84B C84 H84C 109.5
C39 C40 C41 115.2(4)
C39 C40 H40B 108.5
C41 C40 H40B 108.5
C39 C40 H40A 108.5
C41 C40 H40A 108.5
H40B C40 H40A 107.5
N1 C6 C7 113.7(4)
N1 C6 H6A 108.8
C7 C6 H6A 108.8
N1 C6 H6B 108.8
C7 C6 H6B 108.8
H6A C6 H6B 107.7
C70 C69 C68 114.7(5)
C70 C69 H69A 108.6
C68 C69 H69A 108.6
C70 C69 H69B 108.6
C68 C69 H69B 108.6
H69A C69 H69B 107.6
C77 C78 C79 114.1(4)
C77 C78 H78A 108.7
C79 C78 H78A 108.7
C77 C78 H78B 108.7
C79 C78 H78B 108.7
H78A C78 H78B 107.6
C72 C71 C70 113.2(4)
C72 C71 H71A 108.9
C70 C71 H71A 108.9
C72 C71 H71B 108.9
C70 C71 H71B 108.9
H71A C71 H71B 107.8
C78 C77 C76 115.4(4)
C78 C77 H77A 108.4
C76 C77 H77A 108.4
C78 C77 H77B 108.4
C76 C77 H77B 108.4
H77A C77 H77B 107.5
C5 C4 N3 106.6(4)
C5 C4 H4 126.7
N3 C4 H4 126.7
C6 C7 C8 111.4(4)
C6 C7 H7B 109.3
C8 C7 H7B 109.3
C6 C7 H7A 109.3
C8 C7 H7A 109.3
H7B C7 H7A 108.0
N33 C54 H54B 109.5
N33 C54 H54C 109.5
H54B C54 H54C 109.5
N33 C54 H54A 109.5
H54B C54 H54A 109.5
H54C C54 H54A 109.5
C40 C41 C42 115.0(4)
C40 C41 H41A 108.5
C42 C41 H41A 108.5
C40 C41 H41B 108.5
C42 C41 H41B 108.5
H41A C41 H41B 107.5
C43 C42 C41 115.0(4)
C43 C42 H42A 108.5
C41 C42 H42A 108.5
C43 C42 H42B 108.5
C41 C42 H42B 108.5
H42A C42 H42B 107.5
C40 C39 C38 114.6(4)
C40 C39 H39B 108.6
C38 C39 H39B 108.6
C40 C39 H39A 108.6
C38 C39 H39A 108.6
H39B C39 H39A 107.6
C81 C82 C83 114.8(5)
C81 C82 H82A 108.6
C83 C82 H82A 108.6
C81 C82 H82B 108.6
C83 C82 H82B 108.6
H82A C82 H82B 107.6
C44 C43 C42 115.8(4)
C44 C43 H43B 108.3
C42 C43 H43B 108.3
C44 C43 H43A 108.3
C42 C43 H43A 108.3
H43B C43 H43A 107.4
N33 C32 N31 108.3(4)
N33 C32 H32 125.8
N31 C32 H32 125.8
C52 C53 H53B 109.5
C52 C53 H53A 109.5
H53B C53 H53A 109.5
C52 C53 H53C 109.5
H53B C53 H53C 109.5
H53A C53 H53C 109.5
C69 C70 C71 118.5(4)
C69 C70 H70A 107.7
C71 C70 H70A 107.7
C69 C70 H70B 107.7
C71 C70 H70B 107.7
H70A C70 H70B 107.1
C65 C64 N63 107.9(4)
C65 C64 H64 126.1
N63 C64 H64 126.1
C53 C52 C51 114.6(4)
C53 C52 H52A 108.6
C51 C52 H52A 108.6
C53 C52 H52B 108.6
C51 C52 H52B 108.6
H52A C52 H52B 107.6
N3 C24 H24B 109.5
N3 C24 H24C 109.5
H24B C24 H24C 109.5
N3 C24 H24A 109.5
H24B C24 H24A 109.5
H24C C24 H24A 109.5
C69 C68 C67 115.7(5)
C69 C68 H68B 108.4
C67 C68 H68B 108.4
C69 C68 H68A 108.4
C67 C68 H68A 108.4
H68B C68 H68A 107.4
C66 C67 C68 114.6(4)
C66 C67 H67B 108.6
C68 C67 H67B 108.6
C66 C67 H67A 108.6
C68 C67 H67A 108.6
H67B C67 H67A 107.6
Cl2 C91 Cl1 113.2(3)
Cl2 C91 H91A 108.9
Cl1 C91 H91A 108.9
Cl2 C91 H91B 108.9
Cl1 C91 H91B 108.9
H91A C91 H91B 107.7
C82 C83 H83A 109.5
C82 C83 H83C 109.5
H83A C83 H83C 109.5
C82 C83 H83B 109.5
H83A C83 H83B 109.5
H83C C83 H83B 109.5
Cl3 C92 Cl4 114.3(5)
Cl3 C92 H92B 108.7
Cl4 C92 H92B 108.7
Cl3 C92 H92A 108.7
Cl4 C92 H92A 108.7
H92B C92 H92A 107.6
C34 C35 N31 107.6(4)
C34 C35 H35 126.2
N31 C35 H35 126.2
N61 C66 C67 111.5(4)
N61 C66 H66B 109.3
C67 C66 H66B 109.3
N61 C66 H66A 109.3
C67 C66 H66A 109.3
H66B C66 H66A 108.0
C79 C80 C81 114.9(4)
C79 C80 H80A 108.5
C81 C80 H80A 108.5
C79 C80 H80B 108.5
C81 C80 H80B 108.5
H80A C80 H80B 107.5
C82 C81 C80 115.4(5)
C82 C81 H81A 108.4
C80 C81 H81A 108.4
C82 C81 H81B 108.4
C80 C81 H81B 108.4
H81A C81 H81B 107.5
C76 C75 C74 114.6(4)
C76 C75 H75A 108.6
C74 C75 H75A 108.6
C76 C75 H75B 108.6
C74 C75 H75B 108.6
H75A C75 H75B 107.6
C22 C21 C20 114.8(4)
C22 C21 H21A 108.6
C20 C21 H21A 108.6
C22 C21 H21B 108.6
C20 C21 H21B 108.6
H21A C21 H21B 107.5
C21 C20 C19 113.5(4)
C21 C20 H20A 108.9
C19 C20 H20A 108.9
C21 C20 H20B 108.9
C19 C20 H20B 108.9
H20A C20 H20B 107.7
C17 C18 C19 114.1(4)
C17 C18 H18A 108.7
C19 C18 H18A 108.7
C17 C18 H18B 108.7
C19 C18 H18B 108.7
H18A C18 H18B 107.6
C15 C16 C17 114.4(4)
C15 C16 H16A 108.7
C17 C16 H16A 108.7
C15 C16 H16B 108.7
C17 C16 H16B 108.7
H16A C16 H16B 107.6
C16 C15 C14 114.7(4)
C16 C15 H15A 108.6
C14 C15 H15A 108.6
C16 C15 H15B 108.6
C14 C15 H15B 108.6
H15A C15 H15B 107.6
C14 C13 C12 114.9(4)
C14 C13 H13A 108.6
C12 C13 H13A 108.6
C14 C13 H13B 108.6
C12 C13 H13B 108.6
H13A C13 H13B 107.5
C11 C12 C13 114.4(4)
C11 C12 H12A 108.7
C13 C12 H12A 108.7
C11 C12 H12B 108.7
C13 C12 H12B 108.7
H12A C12 H12B 107.6
C12 C11 C10 114.9(4)
C12 C11 H11A 108.5
C10 C11 H11A 108.5
C12 C11 H11B 108.5
C10 C11 H11B 108.5
H11A C11 H11B 107.5
C2 N3 C4 109.0(4)
C2 N3 C24 124.5(4)
C4 N3 C24 126.5(4)
C2 N1 C5 107.7(4)
C2 N1 C6 126.0(4)
C5 N1 C6 126.3(4)
C32 N31 C35 108.2(3)
C32 N31 C36 125.2(4)
C35 N31 C36 126.5(3)
C32 N33 C34 108.9(3)
C32 N33 C54 124.6(4)
C34 N33 C54 126.6(3)
C62 N61 C65 108.7(4)
C62 N61 C66 124.4(4)
C65 N61 C66 126.9(4)
C62 N63 C64 107.7(4)
C62 N63 C84 124.6(4)
C64 N63 C84 127.8(4)
Al2 F6 Al1 90.00(11)
Al2 F5 Al1 88.97(10)
Al2 F4 Al1 89.78(10)
F2 Al1 F1 98.20(13)
F2 Al1 F3 99.81(13)
F1 Al1 F3 98.32(13)
F2 Al1 F6 92.86(12)
F1 Al1 F6 161.99(13)
F3 Al1 F6 93.72(12)
F2 Al1 F4 93.11(11)
F1 Al1 F4 90.02(11)
F3 Al1 F4 163.41(13)
F6 Al1 F4 75.16(10)
F2 Al1 F5 164.12(13)
F1 Al1 F5 91.97(11)
F3 Al1 F5 90.69(11)
F6 Al1 F5 74.47(10)
F4 Al1 F5 74.63(10)
F2 Al1 Al2 119.90(11)
F1 Al1 Al2 117.08(10)
F3 Al1 Al2 119.26(11)
F6 Al1 Al2 44.94(8)
F4 Al1 Al2 44.35(7)
F5 Al1 Al2 44.22(7)
F8 Al2 F7 97.77(12)
F8 Al2 F9 94.24(12)
F7 Al2 F9 96.74(12)
F8 Al2 F5 94.07(11)
F7 Al2 F5 92.51(12)
F9 Al2 F5 166.61(13)
F8 Al2 F4 167.74(13)
F7 Al2 F4 91.82(12)
F9 Al2 F4 92.20(11)
F5 Al2 F4 77.81(10)
F8 Al2 F6 92.83(12)
F7 Al2 F6 165.31(13)
F9 Al2 F6 92.57(11)
F5 Al2 F6 76.55(10)
F4 Al2 F6 76.44(11)
F8 Al2 Al1 122.00(10)
F7 Al2 Al1 120.25(10)
F9 Al2 Al1 119.82(10)
F5 Al2 Al1 46.81(8)
F4 Al2 Al1 45.87(8)
F6 Al2 Al1 45.07(8)

loop_
_geom_bond_atom_site_label_1
_geom_bond_atom_site_label_2
_geom_bond_distance
C76 C75 1.504(6)
C76 C77 1.519(6)
C76 H76A 0.9700
C76 H76B 0.9700
C79 C80 1.504(7)
C79 C78 1.515(6)
C79 H79A 0.9700
C79 H79B 0.9700
C48 C47 1.510(6)
C48 C49 1.519(6)
C48 H48B 0.9700
C48 H48A 0.9700
C17 C18 1.509(6)
C17 C16 1.511(6)
C17 H17A 0.9700
C17 H17B 0.9700
C65 C64 1.337(6)
C65 N61 1.368(5)
C65 H65 0.9300
C2 N3 1.322(5)
C2 N1 1.332(5)
C2 H2 0.9300
C8 C9 1.507(6)
C8 C7 1.517(6)
C8 H8B 0.9700
C8 H8A 0.9700
C14 C15 1.512(6)
C14 C13 1.517(6)
C14 H14B 0.9700
C14 H14A 0.9700
C9 C10 1.514(6)
C9 H9B 0.9700
C9 H9A 0.9700
C72 C71 1.496(7)
C72 C73 1.511(6)
C72 H72A 0.9700
C72 H72B 0.9700
C62 N61 1.320(5)
C62 N63 1.341(5)
C62 H62 0.9300
C50 C49 1.506(6)
C50 C51 1.508(7)
C50 H50B 0.9700
C50 H50A 0.9700
C34 C35 1.342(6)
C34 N33 1.378(5)
C34 H34 0.9300
C47 C46 1.514(6)
C47 H47B 0.9700
C47 H47A 0.9700
C74 C75 1.508(6)
C74 C73 1.519(6)
C74 H74B 0.9700
C74 H74A 0.9700
C46 C45 1.527(6)
C46 H46A 0.9700
C46 H46B 0.9700
C45 C44 1.505(6)
C45 H45A 0.9700
C45 H45B 0.9700
C10 C11 1.510(6)
C10 H10B 0.9700
C10 H10A 0.9700
C5 C4 1.337(6)
C5 N1 1.375(5)
C5 H5 0.9300
C44 C43 1.502(6)
C44 H44B 0.9700
C44 H44A 0.9700
C22 C23 1.515(6)
C22 C21 1.515(6)
C22 H22B 0.9700
C22 H22A 0.9700
C37 C38 1.507(6)
C37 C36 1.531(6)
C37 H37B 0.9700
C37 H37A 0.9700
C19 C20 1.518(6)
C19 C18 1.520(6)
C19 H19A 0.9700
C19 H19B 0.9700
C73 H73B 0.9700
C73 H73A 0.9700
C38 C39 1.512(6)
C38 H38B 0.9700
C38 H38A 0.9700
C51 C52 1.510(7)
C51 H51A 0.9700
C51 H51B 0.9700
C49 H49B 0.9700
C49 H49A 0.9700
C36 N31 1.450(5)
C36 H36A 0.9700
C36 H36B 0.9700
C23 H23A 0.9600
C23 H23C 0.9600
C23 H23B 0.9600
C84 N63 1.458(5)
C84 H84A 0.9600
C84 H84B 0.9600
C84 H84C 0.9600
C40 C39 1.502(7)
C40 C41 1.515(7)
C40 H40B 0.9700
C40 H40A 0.9700
C6 N1 1.452(5)
C6 C7 1.503(6)
C6 H6A 0.9700
C6 H6B 0.9700
C69 C70 1.452(7)
C69 C68 1.510(7)
C69 H69A 0.9700
C69 H69B 0.9700
C78 C77 1.513(6)
C78 H78A 0.9700
C78 H78B 0.9700
C71 C70 1.542(7)
C71 H71A 0.9700
C71 H71B 0.9700
C77 H77A 0.9700
C77 H77B 0.9700
C4 N3 1.374(5)
C4 H4 0.9300
C7 H7B 0.9700
C7 H7A 0.9700
C54 N33 1.468(5)
C54 H54B 0.9600
C54 H54C 0.9600
C54 H54A 0.9600
C41 C42 1.518(6)
C41 H41A 0.9700
C41 H41B 0.9700
C42 C43 1.505(6)
C42 H42A 0.9700
C42 H42B 0.9700
C39 H39B 0.9700
C39 H39A 0.9700
C82 C81 1.498(7)
C82 C83 1.517(7)
C82 H82A 0.9700
C82 H82B 0.9700
C43 H43B 0.9700
C43 H43A 0.9700
C32 N33 1.325(5)
C32 N31 1.339(5)
C32 H32 0.9300
C53 C52 1.492(7)
C53 H53B 0.9600
C53 H53A 0.9600
C53 H53C 0.9600
C70 H70A 0.9700
C70 H70B 0.9700
C64 N63 1.367(6)
C64 H64 0.9300
C52 H52A 0.9700
C52 H52B 0.9700
C24 N3 1.469(5)
C24 H24B 0.9600
C24 H24C 0.9600
C24 H24A 0.9600
C68 C67 1.523(7)
C68 H68B 0.9700
C68 H68A 0.9700
C67 C66 1.512(6)
C67 H67B 0.9700
C67 H67A 0.9700
C91 Cl2 1.727(5)
C91 Cl1 1.749(6)
C91 H91A 0.9700
C91 H91B 0.9700
C83 H83A 0.9600
C83 H83C 0.9600
C83 H83B 0.9600
C92 Cl3 1.659(8)
C92 Cl4 1.724(8)
C92 H92B 0.9700
C92 H92A 0.9700
C35 N31 1.374(5)
C35 H35 0.9300
C66 N61 1.458(5)
C66 H66B 0.9700
C66 H66A 0.9700
C80 C81 1.515(6)
C80 H80A 0.9700
C80 H80B 0.9700
C81 H81A 0.9700
C81 H81B 0.9700
C75 H75A 0.9700
C75 H75B 0.9700
C21 C20 1.518(6)
C21 H21A 0.9700
C21 H21B 0.9700
C20 H20A 0.9700
C20 H20B 0.9700
C18 H18A 0.9700
C18 H18B 0.9700
C16 C15 1.500(6)
C16 H16A 0.9700
C16 H16B 0.9700
C15 H15A 0.9700
C15 H15B 0.9700
C13 C12 1.517(6)
C13 H13A 0.9700
C13 H13B 0.9700
C12 C11 1.505(6)
C12 H12A 0.9700
C12 H12B 0.9700
C11 H11A 0.9700
C11 H11B 0.9700
F9 Al2 1.750(2)
F6 Al2 1.898(3)
F6 Al1 1.902(3)
F5 Al2 1.874(2)
F5 Al1 1.959(3)
F3 Al1 1.727(2)
F2 Al1 1.723(2)
F1 Al1 1.723(3)
F7 Al2 1.744(2)
F8 Al2 1.740(2)
F4 Al2 1.878(2)
F4 Al1 1.928(2)
Al1 Al2 2.6866(19)

loop_
_geom_torsion_atom_site_label_1
_geom_torsion_atom_site_label_2
_geom_torsion_atom_site_label_3
_geom_torsion_atom_site_label_4
_geom_torsion
C7 C8 C9 C10 -179.9(4)
C49 C48 C47 C46 -179.7(4)
C48 C47 C46 C45 -179.8(4)
C47 C46 C45 C44 178.5(4)
C8 C9 C10 C11 175.6(4)
C46 C45 C44 C43 -177.7(4)
C71 C72 C73 C74 -176.0(4)
C75 C74 C73 C72 179.2(4)
C36 C37 C38 C39 175.3(4)
C49 C50 C51 C52 178.9(4)
C51 C50 C49 C48 -178.0(4)
C47 C48 C49 C50 179.7(4)
C38 C37 C36 N31 -69.0(5)
C80 C79 C78 C77 179.9(4)
C73 C72 C71 C70 175.6(4)
C79 C78 C77 C76 -179.8(4)
C75 C76 C77 C78 178.6(4)
N1 C5 C4 N3 0.7(5)
N1 C6 C7 C8 171.6(4)
C9 C8 C7 C6 170.7(4)
C39 C40 C41 C42 179.2(4)
C40 C41 C42 C43 170.8(4)
C41 C40 C39 C38 169.3(4)
C37 C38 C39 C40 -177.3(4)
C45 C44 C43 C42 175.3(4)
C41 C42 C43 C44 -177.1(4)
C68 C69 C70 C71 172.9(5)
C72 C71 C70 C69 -173.3(5)
N61 C65 C64 N63 1.4(5)
C50 C51 C52 C53 -178.6(5)
C70 C69 C68 C67 -73.4(6)
C69 C68 C67 C66 179.7(4)
N33 C34 C35 N31 -1.7(5)
C68 C67 C66 N61 -67.1(5)
C78 C79 C80 C81 -179.5(4)
C83 C82 C81 C80 -179.7(5)
C79 C80 C81 C82 179.6(4)
C77 C76 C75 C74 179.9(4)
C73 C74 C75 C76 -179.5(4)
C23 C22 C21 C20 -174.3(4)
C22 C21 C20 C19 178.1(4)
C18 C19 C20 C21 -178.8(4)
C16 C17 C18 C19 178.6(4)
C20 C19 C18 C17 -177.2(4)
C18 C17 C16 C15 -177.9(4)
C17 C16 C15 C14 179.6(4)
C13 C14 C15 C16 -179.4(4)
C15 C14 C13 C12 179.4(4)
C14 C13 C12 C11 179.6(4)
C13 C12 C11 C10 178.4(4)
C9 C10 C11 C12 178.3(4)
N1 C2 N3 C4 1.2(5)
N1 C2 N3 C24 -178.4(4)
C5 C4 N3 C2 -1.2(5)
C5 C4 N3 C24 178.4(4)
N3 C2 N1 C5 -0.7(5)
N3 C2 N1 C6 178.9(4)
C4 C5 N1 C2 0.0(5)
C4 C5 N1 C6 -179.6(4)
C7 C6 N1 C2 103.4(5)
C7 C6 N1 C5 -77.0(6)
N33 C32 N31 C35 -0.4(5)
N33 C32 N31 C36 -177.9(4)
C34 C35 N31 C32 1.4(5)
C34 C35 N31 C36 178.8(4)
C37 C36 N31 C32 95.6(5)
C37 C36 N31 C35 -81.4(6)
N31 C32 N33 C34 -0.6(5)
N31 C32 N33 C54 179.3(4)
C35 C34 N33 C32 1.5(5)
C35 C34 N33 C54 -178.4(4)
N63 C62 N61 C65 0.1(5)
N63 C62 N61 C66 -178.6(4)
C64 C65 N61 C62 -0.9(5)
C64 C65 N61 C66 177.7(4)
C67 C66 N61 C62 -72.2(5)
C67 C66 N61 C65 109.3(5)
N61 C62 N63 C64 0.8(5)
N61 C62 N63 C84 -179.6(4)
C65 C64 N63 C62 -1.4(5)
C65 C64 N63 C84 179.1(4)
Al2 F6 Al1 F2 131.04(11)
Al2 F6 Al1 F1 3.1(4)
Al2 F6 Al1 F3 -128.92(11)
Al2 F6 Al1 F4 38.58(9)
Al2 F6 Al1 F5 -39.24(9)
Al2 F4 Al1 F2 -131.19(12)
Al2 F4 Al1 F1 130.60(11)
Al2 F4 Al1 F3 10.1(5)
Al2 F4 Al1 F6 -39.05(10)
Al2 F4 Al1 F5 38.56(9)
Al2 F5 Al1 F2 1.8(5)
Al2 F5 Al1 F1 -128.14(11)
Al2 F5 Al1 F3 133.51(12)
Al2 F5 Al1 F6 39.84(10)
Al2 F5 Al1 F4 -38.66(10)
Al1 F5 Al2 F8 -131.45(11)
Al1 F5 Al2 F7 130.58(11)
Al1 F5 Al2 F9 -3.2(6)
Al1 F5 Al2 F4 39.26(10)
Al1 F5 Al2 F6 -39.50(10)
Al1 F4 Al2 F8 9.3(6)
Al1 F4 Al2 F7 -132.18(11)
Al1 F4 Al2 F9 131.01(11)
Al1 F4 Al2 F5 -40.00(10)
Al1 F4 Al2 F6 38.89(9)
Al1 F6 Al2 F8 134.44(11)
Al1 F6 Al2 F7 -1.8(5)
Al1 F6 Al2 F9 -131.19(11)
Al1 F6 Al2 F5 40.93(10)
Al1 F6 Al2 F4 -39.54(9)
F2 Al1 Al2 F8 -117.58(15)
F1 Al1 Al2 F8 123.82(14)
F3 Al1 Al2 F8 5.62(16)
F6 Al1 Al2 F8 -57.24(14)
F4 Al1 Al2 F8 -177.67(15)
F5 Al1 Al2 F8 61.84(14)
F2 Al1 Al2 F7 119.13(15)
F1 Al1 Al2 F7 0.53(15)
F3 Al1 Al2 F7 -117.68(15)
F6 Al1 Al2 F7 179.47(15)
F4 Al1 Al2 F7 59.04(14)
F5 Al1 Al2 F7 -61.45(14)
F2 Al1 Al2 F9 -0.28(16)
F1 Al1 Al2 F9 -118.88(14)
F3 Al1 Al2 F9 122.92(14)
F6 Al1 Al2 F9 60.06(14)
F4 Al1 Al2 F9 -60.37(14)
F5 Al1 Al2 F9 179.15(15)
F2 Al1 Al2 F5 -179.42(16)
F1 Al1 Al2 F5 61.98(13)
F3 Al1 Al2 F5 -56.23(14)
F6 Al1 Al2 F5 -119.08(14)
F4 Al1 Al2 F5 120.49(14)
F2 Al1 Al2 F4 60.09(14)
F1 Al1 Al2 F4 -58.51(13)
F3 Al1 Al2 F4 -176.71(15)
F6 Al1 Al2 F4 120.43(14)
F5 Al1 Al2 F4 -120.49(14)
F2 Al1 Al2 F6 -60.34(14)
F1 Al1 Al2 F6 -178.94(15)
F3 Al1 Al2 F6 62.86(14)
F4 Al1 Al2 F6 -120.43(14)
F5 Al1 Al2 F6 119.08(14)
